data_7049892
loop_
_publ_author_name
'Brunel, Paul'
'Lhardy, Chlo\'e'
'Mallet-Ladeira, Sonia'
'Monot, Julien'
'Martin-Vaca, Blanca'
'Bourissou, Didier'

_publ_section_title
;
 Palladium pincer complexes featuring an unsymmetrical SCN indene-based
 ligand with a hemilabile pyridine sidearm.
;
_journal_issue 26
_journal_name_full 'Dalton transactions (Cambridge, England : 2003)'
_journal_page_first 9801
_journal_page_last 9806
_journal_paper_doi 10.1039/c9dt00898e
_journal_volume 48
_journal_year 2019
_chemical_formula_sum 'C22 H27 Cl3 N P Pd S'
_chemical_formula_weight 581.22
_space_group_crystal_system triclinic
_space_group_IT_number 2
_space_group_name_Hall '-P 1'
_space_group_name_H-M_alt 'P -1'
_symmetry_space_group_name_Hall '-P 1'
_symmetry_space_group_name_H-M 'P -1'
_atom_sites_solution_hydrogens geom
_audit_creation_method SHELXL-2018/3
_audit_update_record
;
2019-02-22 deposited with the CCDC.    2019-04-29 downloaded from the CCDC.
;
_cell_angle_alpha 80.298(2)
_cell_angle_beta 75.096(2)
_cell_angle_gamma 78.795(2)
_cell_formula_units_Z 2
_cell_length_a 9.0650(5)
_cell_length_b 10.7440(6)
_cell_length_c 13.3785(8)
_cell_measurement_reflns_used 9952
_cell_measurement_temperature 253(2)
_cell_measurement_theta_max 28.37
_cell_measurement_theta_min 3.13
_cell_volume 1225.46(12)
_computing_cell_refinement 'Bruker SAINT'
_computing_data_collection 'Bruker APEX3'
_computing_data_reduction 'Bruker SAINT'
_computing_molecular_graphics 'Bruker SHELXTL'
_computing_publication_material 'Bruker SHELXTL'
_computing_structure_refinement 'SHELXL-2018/3 (Sheldrick, 2018)'
_computing_structure_solution 'SHELXS-97 (Sheldrick 2008)'
_diffrn_ambient_temperature 253(2)
_diffrn_detector_area_resol_mean 10.4167
_diffrn_measured_fraction_theta_full 0.998
_diffrn_measured_fraction_theta_max 0.998
_diffrn_measurement_device_type 'Bruker D8-Venture CMOS detector'
_diffrn_measurement_method 'phi and omega scans'
_diffrn_radiation_monochromator triumph
_diffrn_radiation_type MoK\a
_diffrn_radiation_wavelength 0.71073
_diffrn_reflns_av_R_equivalents 0.0399
_diffrn_reflns_av_unetI/netI 0.0310
_diffrn_reflns_Laue_measured_fraction_full 0.998
_diffrn_reflns_Laue_measured_fraction_max 0.998
_diffrn_reflns_limit_h_max 10
_diffrn_reflns_limit_h_min -10
_diffrn_reflns_limit_k_max 12
_diffrn_reflns_limit_k_min -12
_diffrn_reflns_limit_l_max 15
_diffrn_reflns_limit_l_min -15
_diffrn_reflns_number 21191
_diffrn_reflns_point_group_measured_fraction_full 0.998
_diffrn_reflns_point_group_measured_fraction_max 0.998
_diffrn_reflns_theta_full 25.027
_diffrn_reflns_theta_max 25.027
_diffrn_reflns_theta_min 3.131
_diffrn_source 'fine-focus sealed tube'
_exptl_absorpt_coefficient_mu 1.245
_exptl_absorpt_correction_T_max 0.7457
_exptl_absorpt_correction_T_min 0.6441
_exptl_absorpt_correction_type multi-scan
_exptl_absorpt_process_details 'SADABS (Bruker-AXS)'
_exptl_crystal_colour orange
_exptl_crystal_density_diffrn 1.575
_exptl_crystal_description plate
_exptl_crystal_F_000 588
_exptl_crystal_size_max 0.120
_exptl_crystal_size_mid 0.080
_exptl_crystal_size_min 0.060
_refine_diff_density_max 1.010
_refine_diff_density_min -0.629
_refine_diff_density_rms 0.095
_refine_ls_extinction_method none
_refine_ls_goodness_of_fit_ref 1.123
_refine_ls_hydrogen_treatment constr
_refine_ls_matrix_type full
_refine_ls_number_parameters 294
_refine_ls_number_reflns 4316
_refine_ls_number_restraints 72
_refine_ls_restrained_S_all 1.147
_refine_ls_R_factor_all 0.0510
_refine_ls_R_factor_gt 0.0388
_refine_ls_shift/su_max 0.001
_refine_ls_shift/su_mean 0.000
_refine_ls_structure_factor_coef Fsqd
_refine_ls_weighting_details 'w=1/[\s^2^(Fo^2^)+(0.0136P)^2^+3.5392P] where P=(Fo^2^+2Fc^2^)/3'
_refine_ls_weighting_scheme calc
_refine_ls_wR_factor_gt 0.0774
_refine_ls_wR_factor_ref 0.0838
_reflns_Friedel_coverage 0.000
_reflns_number_gt 3675
_reflns_number_total 4316
_reflns_threshold_expression 'I > 2\s(I)'
_cod_data_source_file c9dt00898e2.cif
_cod_data_source_block CL08_a
_cod_depositor_comments 'Adding full bibliography for 7049891--7049892.cif.'
_cod_database_code 7049892
_shelx_shelxl_version_number 2018/3
_shelx_space_group_comment
; 
The symmetry employed for this shelxl refinement is uniquely defined 
by the following loop, which should always be used as a source of 
symmetry information in preference to the above space-group names. 
They are only intended as comments. 
;
_shelx_estimated_absorpt_t_min 0.865
_shelx_estimated_absorpt_t_max 0.929

loop_
_space_group_symop_operation_xyz
'x, y, z'
'-x, -y, -z'

loop_
_atom_site_label
_atom_site_type_symbol
_atom_site_fract_x
_atom_site_fract_y
_atom_site_fract_z
_atom_site_U_iso_or_equiv
_atom_site_adp_type
_atom_site_occupancy
_atom_site_site_symmetry_order
_atom_site_calc_flag
_atom_site_refinement_flags_posn
_atom_site_refinement_flags_adp
_atom_site_refinement_flags_occupancy
_atom_site_disorder_assembly
_atom_site_disorder_group
C1 C 0.3820(4) 0.3669(4) 0.4356(3) 0.0272(8) Uani 1 1 d . . . . .
H1 H 0.416925 0.309707 0.494101 0.033 Uiso 1 1 calc R U . . .
C2 C 0.5243(4) 0.4133(4) 0.3557(3) 0.0282(8) Uani 1 1 d . . . . .
H2 H 0.615506 0.386766 0.386519 0.034 Uiso 1 1 calc R U . . .
C3 C 0.4848(5) 0.5577(4) 0.3459(3) 0.0326(9) Uani 1 1 d . . . . .
C4 C 0.5695(6) 0.6501(4) 0.2862(4) 0.0433(11) Uani 1 1 d . . . . .
H4 H 0.664786 0.626204 0.240259 0.052 Uiso 1 1 calc R U . . .
C5 C 0.5119(6) 0.7781(5) 0.2951(4) 0.0514(13) Uani 1 1 d . . . . .
H5 H 0.567924 0.841116 0.253916 0.062 Uiso 1 1 calc R U . . .
C6 C 0.3731(6) 0.8144(4) 0.3640(4) 0.0464(12) Uani 1 1 d . . . . .
H6 H 0.334812 0.901708 0.368119 0.056 Uiso 1 1 calc R U . . .
C7 C 0.2905(5) 0.7233(4) 0.4266(4) 0.0378(10) Uani 1 1 d . . . . .
H7 H 0.198109 0.747647 0.475028 0.045 Uiso 1 1 calc R U . . .
C8 C 0.3466(5) 0.5945(4) 0.4166(3) 0.0306(9) Uani 1 1 d . . . . .
C9 C 0.2799(5) 0.4830(4) 0.4755(3) 0.0276(8) Uani 1 1 d . . . . .
C10 C 0.1520(5) 0.4817(4) 0.5534(3) 0.0324(9) Uani 1 1 d . . . . .
H10 H 0.098993 0.559641 0.576662 0.039 Uiso 1 1 calc R U . . .
C11 C 0.0924(5) 0.3647(4) 0.6028(3) 0.0321(9) Uani 1 1 d . . . . .
C12 C 0.0068(5) 0.3529(5) 0.7056(3) 0.0434(11) Uani 1 1 d . . . . .
H12 H -0.018842 0.423653 0.743152 0.052 Uiso 1 1 calc R U . . .
C13 C -0.0404(6) 0.2388(5) 0.7527(4) 0.0515(13) Uani 1 1 d . . . . .
H13 H -0.096636 0.230446 0.822462 0.062 Uiso 1 1 calc R U . . .
C14 C -0.0040(6) 0.1363(5) 0.6957(4) 0.0450(11) Uani 1 1 d . . . . .
H14 H -0.031908 0.056457 0.726848 0.054 Uiso 1 1 calc R U . . .
C15 C 0.0735(5) 0.1531(4) 0.5933(3) 0.0361(10) Uani 1 1 d . . . . .
H15 H 0.094453 0.084297 0.554009 0.043 Uiso 1 1 calc R U . . .
C16 C 0.6686(5) 0.1746(4) 0.2679(4) 0.0397(10) Uani 1 1 d . . . . .
H16 H 0.771580 0.187546 0.272769 0.048 Uiso 1 1 calc R U . . .
C17 C 0.5980(6) 0.1005(4) 0.3705(4) 0.0500(12) Uani 1 1 d . . . . .
H17A H 0.492602 0.093165 0.371515 0.075 Uiso 1 1 calc R U . . .
H17B H 0.597996 0.145176 0.427718 0.075 Uiso 1 1 calc R U . . .
H17C H 0.658236 0.015744 0.377764 0.075 Uiso 1 1 calc R U . . .
C18 C 0.6951(8) 0.0953(5) 0.1787(4) 0.0720(18) Uani 1 1 d . . . . .
H18A H 0.750078 0.010815 0.196581 0.108 Uiso 1 1 calc R U . . .
H18B H 0.755904 0.136906 0.115887 0.108 Uiso 1 1 calc R U . . .
H18C H 0.596279 0.087539 0.166880 0.108 Uiso 1 1 calc R U . . .
C19 C 0.6760(5) 0.4211(5) 0.1272(3) 0.0430(11) Uani 1 1 d . . . . .
H19 H 0.626664 0.511878 0.126426 0.052 Uiso 1 1 calc R U . . .
C20 C 0.8401(6) 0.4172(6) 0.1403(4) 0.0606(15) Uani 1 1 d . . . . .
H20A H 0.900313 0.333740 0.128147 0.091 Uiso 1 1 calc R U . . .
H20B H 0.835203 0.432719 0.210483 0.091 Uiso 1 1 calc R U . . .
H20C H 0.888506 0.482479 0.090474 0.091 Uiso 1 1 calc R U . . .
C21 C 0.6765(7) 0.3828(6) 0.0209(4) 0.0651(16) Uani 1 1 d . . . . .
H21A H 0.710740 0.449211 -0.034268 0.098 Uiso 1 1 calc R U . . .
H21B H 0.572839 0.372240 0.020395 0.098 Uiso 1 1 calc R U . . .
H21C H 0.746151 0.302981 0.009885 0.098 Uiso 1 1 calc R U . . .
Cl2 Cl 0.3175(4) -0.0296(4) 0.0845(2) 0.1044(13) Uani 0.613(4) 1 d . U P A 1
C22 C 0.229(4) 0.128(4) 0.076(3) 0.110(4) Uani 0.613(4) 1 d . U P A 1
H22A H 0.143037 0.137873 0.137035 0.132 Uiso 0.613(4) 1 calc R U P A 1
H22B H 0.303759 0.180833 0.080234 0.132 Uiso 0.613(4) 1 calc R U P A 1
Cl3 Cl 0.1592(6) 0.1905(5) -0.0323(3) 0.1358(19) Uani 0.613(4) 1 d . U P A 1
Cl2' Cl 0.2931(12) 0.2294(7) -0.0268(4) 0.152(3) Uani 0.387(4) 1 d . U P A 2
C22' C 0.252(7) 0.119(7) 0.072(6) 0.110(4) Uani 0.387(4) 1 d . U P A 2
H22C H 0.223109 0.155161 0.137877 0.132 Uiso 0.387(4) 1 calc R U P A 2
H22D H 0.340392 0.050287 0.073016 0.132 Uiso 0.387(4) 1 calc R U P A 2
Cl3' Cl 0.0903(8) 0.0596(6) 0.0498(4) 0.120(2) Uani 0.387(4) 1 d . U P A 2
N1 N 0.1206(4) 0.2642(3) 0.5467(3) 0.0281(7) Uani 1 1 d . . . . .
P1 P 0.55921(12) 0.33350(10) 0.23939(8) 0.0311(2) Uani 1 1 d . . . . .
S1 S 0.35181(13) 0.32940(12) 0.21356(8) 0.0407(3) Uani 1 1 d . . . . .
Cl1 Cl 0.04006(13) 0.18818(12) 0.34042(9) 0.0449(3) Uani 1 1 d . . . . .
Pd1 Pd 0.23135(4) 0.28487(3) 0.38679(2) 0.02920(10) Uani 1 1 d . . . . .

loop_
_atom_site_aniso_label
_atom_site_aniso_U_11
_atom_site_aniso_U_22
_atom_site_aniso_U_33
_atom_site_aniso_U_23
_atom_site_aniso_U_13
_atom_site_aniso_U_12
C1 0.031(2) 0.029(2) 0.0223(19) -0.0065(16) -0.0071(16) -0.0012(17)
C2 0.026(2) 0.033(2) 0.027(2) -0.0049(17) -0.0061(16) -0.0054(17)
C3 0.036(2) 0.029(2) 0.036(2) -0.0072(18) -0.0103(19) -0.0084(18)
C4 0.049(3) 0.043(3) 0.038(3) -0.007(2) -0.003(2) -0.018(2)
C5 0.070(4) 0.037(3) 0.051(3) 0.003(2) -0.012(3) -0.026(3)
C6 0.059(3) 0.031(2) 0.053(3) -0.009(2) -0.017(3) -0.009(2)
C7 0.040(3) 0.034(2) 0.044(3) -0.010(2) -0.015(2) -0.007(2)
C8 0.035(2) 0.030(2) 0.032(2) -0.0080(17) -0.0131(18) -0.0040(18)
C9 0.031(2) 0.030(2) 0.027(2) -0.0061(16) -0.0132(17) -0.0064(17)
C10 0.032(2) 0.029(2) 0.038(2) -0.0100(18) -0.0089(19) -0.0033(17)
C11 0.029(2) 0.034(2) 0.035(2) -0.0087(18) -0.0097(18) -0.0022(18)
C12 0.042(3) 0.053(3) 0.036(2) -0.018(2) 0.002(2) -0.014(2)
C13 0.058(3) 0.062(3) 0.032(3) -0.006(2) 0.002(2) -0.021(3)
C14 0.050(3) 0.045(3) 0.038(3) 0.008(2) -0.008(2) -0.018(2)
C15 0.038(2) 0.028(2) 0.046(3) -0.0036(19) -0.014(2) -0.0074(18)
C16 0.036(2) 0.034(2) 0.048(3) -0.011(2) -0.009(2) -0.0017(19)
C17 0.058(3) 0.037(3) 0.049(3) -0.002(2) -0.016(2) 0.009(2)
C18 0.115(5) 0.040(3) 0.051(3) -0.017(3) -0.010(3) 0.008(3)
C19 0.047(3) 0.041(3) 0.037(2) -0.007(2) 0.000(2) -0.007(2)
C20 0.041(3) 0.070(4) 0.065(4) -0.004(3) 0.006(3) -0.021(3)
C21 0.083(4) 0.066(4) 0.036(3) -0.007(3) 0.002(3) -0.009(3)
Cl2 0.124(3) 0.108(3) 0.0698(19) -0.0034(17) -0.0049(18) -0.021(2)
C22 0.166(8) 0.111(6) 0.060(5) -0.028(5) -0.016(6) -0.039(6)
Cl3 0.160(4) 0.143(4) 0.084(2) -0.036(2) -0.020(2) 0.030(3)
Cl2' 0.259(8) 0.158(5) 0.060(3) 0.004(3) -0.023(4) -0.120(5)
C22' 0.166(8) 0.116(7) 0.059(6) -0.022(6) -0.019(7) -0.050(7)
Cl3' 0.154(5) 0.138(5) 0.076(3) -0.030(3) -0.006(3) -0.059(4)
N1 0.0232(17) 0.0327(18) 0.0317(18) -0.0104(15) -0.0096(14) -0.0021(14)
P1 0.0308(6) 0.0338(6) 0.0289(6) -0.0079(4) -0.0045(4) -0.0052(5)
S1 0.0360(6) 0.0603(8) 0.0304(6) -0.0108(5) -0.0104(5) -0.0104(5)
Cl1 0.0407(6) 0.0568(7) 0.0456(6) -0.0209(5) -0.0083(5) -0.0178(5)
Pd1 0.02779(17) 0.03070(18) 0.03161(18) -0.00990(12) -0.00754(13) -0.00454(12)

loop_
_atom_type_symbol
_atom_type_description
_atom_type_scat_dispersion_real
_atom_type_scat_dispersion_imag
_atom_type_scat_source
C C 0.0033 0.0016 'International Tables Vol C Tables 4.2.6.8 and 6.1.1.4'
H H 0.0000 0.0000 'International Tables Vol C Tables 4.2.6.8 and 6.1.1.4'
N N 0.0061 0.0033 'International Tables Vol C Tables 4.2.6.8 and 6.1.1.4'
P P 0.1023 0.0942 'International Tables Vol C Tables 4.2.6.8 and 6.1.1.4'
S S 0.1246 0.1234 'International Tables Vol C Tables 4.2.6.8 and 6.1.1.4'
Cl Cl 0.1484 0.1585 'International Tables Vol C Tables 4.2.6.8 and 6.1.1.4'
Pd Pd -0.9988 1.0072 'International Tables Vol C Tables 4.2.6.8 and 6.1.1.4'

loop_
_geom_angle_atom_site_label_1
_geom_angle_atom_site_label_2
_geom_angle_atom_site_label_3
_geom_angle
C9 C1 C2 106.8(3)
C9 C1 Pd1 101.5(2)
C2 C1 Pd1 120.0(3)
C9 C1 H1 109.3
C2 C1 H1 109.3
Pd1 C1 H1 109.3
C3 C2 C1 104.0(3)
C3 C2 P1 118.9(3)
C1 C2 P1 108.1(3)
C3 C2 H2 108.5
C1 C2 H2 108.5
P1 C2 H2 108.5
C4 C3 C8 119.7(4)
C4 C3 C2 129.9(4)
C8 C3 C2 110.1(3)
C5 C4 C3 119.2(4)
C5 C4 H4 120.4
C3 C4 H4 120.4
C6 C5 C4 120.9(4)
C6 C5 H5 119.5
C4 C5 H5 119.5
C7 C6 C5 120.4(4)
C7 C6 H6 119.8
C5 C6 H6 119.8
C6 C7 C8 118.9(4)
C6 C7 H7 120.6
C8 C7 H7 120.6
C3 C8 C7 120.8(4)
C3 C8 C9 111.1(3)
C7 C8 C9 128.0(4)
C10 C9 C8 127.6(4)
C10 C9 C1 124.8(4)
C8 C9 C1 107.6(3)
C9 C10 C11 122.6(4)
C9 C10 H10 118.7
C11 C10 H10 118.7
N1 C11 C12 119.4(4)
N1 C11 C10 118.9(4)
C12 C11 C10 121.7(4)
C13 C12 C11 120.6(4)
C13 C12 H12 119.7
C11 C12 H12 119.7
C12 C13 C14 118.9(4)
C12 C13 H13 120.5
C14 C13 H13 120.5
C15 C14 C13 118.9(4)
C15 C14 H14 120.5
C13 C14 H14 120.5
N1 C15 C14 122.5(4)
N1 C15 H15 118.7
C14 C15 H15 118.7
C17 C16 C18 110.2(4)
C17 C16 P1 114.4(3)
C18 C16 P1 111.0(3)
C17 C16 H16 106.9
C18 C16 H16 106.9
P1 C16 H16 106.9
C16 C17 H17A 109.5
C16 C17 H17B 109.5
H17A C17 H17B 109.5
C16 C17 H17C 109.5
H17A C17 H17C 109.5
H17B C17 H17C 109.5
C16 C18 H18A 109.5
C16 C18 H18B 109.5
H18A C18 H18B 109.5
C16 C18 H18C 109.5
H18A C18 H18C 109.5
H18B C18 H18C 109.5
C20 C19 C21 112.1(4)
C20 C19 P1 111.9(3)
C21 C19 P1 114.1(4)
C20 C19 H19 106.0
C21 C19 H19 106.0
P1 C19 H19 106.0
C19 C20 H20A 109.5
C19 C20 H20B 109.5
H20A C20 H20B 109.5
C19 C20 H20C 109.5
H20A C20 H20C 109.5
H20B C20 H20C 109.5
C19 C21 H21A 109.5
C19 C21 H21B 109.5
H21A C21 H21B 109.5
C19 C21 H21C 109.5
H21A C21 H21C 109.5
H21B C21 H21C 109.5
Cl3 C22 Cl2 118(2)
Cl3 C22 H22A 107.8
Cl2 C22 H22A 107.8
Cl3 C22 H22B 107.8
Cl2 C22 H22B 107.8
H22A C22 H22B 107.1
Cl2' C22' Cl3' 105(4)
Cl2' C22' H22C 110.8
Cl3' C22' H22C 110.8
Cl2' C22' H22D 110.8
Cl3' C22' H22D 110.8
H22C C22' H22D 108.9
C15 N1 C11 119.5(4)
C15 N1 Pd1 120.2(3)
C11 N1 Pd1 120.3(3)
C2 P1 C19 110.4(2)
C2 P1 C16 106.3(2)
C19 P1 C16 108.9(2)
C2 P1 S1 107.04(14)
C19 P1 S1 110.35(17)
C16 P1 S1 113.75(16)
P1 S1 Pd1 95.51(5)
C1 Pd1 N1 83.67(13)
C1 Pd1 S1 92.54(11)
N1 Pd1 S1 174.06(10)
C1 Pd1 Cl1 176.07(11)
N1 Pd1 Cl1 92.49(9)
S1 Pd1 Cl1 91.22(4)

loop_
_geom_bond_atom_site_label_1
_geom_bond_atom_site_label_2
_geom_bond_distance
C1 C9 1.490(5)
C1 C2 1.555(5)
C1 Pd1 2.046(4)
C1 H1 0.9900
C2 C3 1.514(5)
C2 P1 1.829(4)
C2 H2 0.9900
C3 C4 1.388(6)
C3 C8 1.394(6)
C4 C5 1.386(7)
C4 H4 0.9400
C5 C6 1.385(7)
C5 H5 0.9400
C6 C7 1.380(6)
C6 H6 0.9400
C7 C8 1.395(6)
C7 H7 0.9400
C8 C9 1.463(6)
C9 C10 1.345(6)
C10 C11 1.452(6)
C10 H10 0.9400
C11 N1 1.365(5)
C11 C12 1.393(6)
C12 C13 1.375(7)
C12 H12 0.9400
C13 C14 1.383(7)
C13 H13 0.9400
C14 C15 1.369(6)
C14 H14 0.9400
C15 N1 1.344(5)
C15 H15 0.9400
C16 C17 1.519(6)
C16 C18 1.525(7)
C16 P1 1.833(4)
C16 H16 0.9900
C17 H17A 0.9700
C17 H17B 0.9700
C17 H17C 0.9700
C18 H18A 0.9700
C18 H18B 0.9700
C18 H18C 0.9700
C19 C20 1.533(7)
C19 C21 1.544(7)
C19 P1 1.832(4)
C19 H19 0.9900
C20 H20A 0.9700
C20 H20B 0.9700
C20 H20C 0.9700
C21 H21A 0.9700
C21 H21B 0.9700
C21 H21C 0.9700
Cl2 C22 1.73(4)
C22 Cl3 1.71(4)
C22 H22A 0.9800
C22 H22B 0.9800
Cl2' C22' 1.64(7)
C22' Cl3' 1.81(7)
C22' H22C 0.9800
C22' H22D 0.9800
N1 Pd1 2.111(3)
P1 S1 2.0068(15)
S1 Pd1 2.3065(12)
Cl1 Pd1 2.4376(11)
